data_1008166
loop_
_publ_author_name
'Bertaut, E. F.'
'Delapalme, A.'
'Bassi, G.'
'Durif-Varambon, A.'
'Joubert, J. C.'

_publ_section_title 'Structure de \g-LiAlO~2~'
_journal_coden_ASTM BUFCAE
_journal_name_full
;
 Bulletin de la Societe Francaise de Mineralogie et de Cristallographie
 (72,1949-100,1977)
;
_journal_page_first 103
_journal_page_last 108
_journal_volume 88
_journal_year 1965
_chemical_formula_structural 'Al Li O2'
_chemical_formula_sum 'Al Li O2'
_chemical_name_systematic 'Lithium aluminium oxide - \g'
_space_group_IT_number 92
_symmetry_cell_setting tetragonal
_symmetry_Int_Tables_number 92
_symmetry_space_group_name_Hall 'P 4abw 2nw'
_symmetry_space_group_name_H-M 'P 41 21 2'
_cell_angle_alpha 90
_cell_angle_beta 90
_cell_angle_gamma 90
_cell_formula_units_Z 4
_cell_length_a 5.17
_cell_length_b 5.17
_cell_length_c 6.295
_cell_volume 168.3
_refine_ls_R_factor_all 0.053
_cod_database_code 1008166

loop_
_symmetry_equiv_pos_as_xyz
x,y,z
-x,-y,1/2+z
1/2-y,1/2+x,1/4+z
1/2+y,1/2-x,3/4+z
y,x,-z
-y,-x,1/2-z
1/2-x,1/2+y,1/4-z
1/2+x,1/2-y,3/4-z

loop_
_atom_site_label
_atom_site_type_symbol
_atom_site_symmetry_multiplicity
_atom_site_Wyckoff_symbol
_atom_site_fract_x
_atom_site_fract_y
_atom_site_fract_z
_atom_site_occupancy
_atom_site_attached_hydrogens
_atom_site_calc_flag
Al1 Al3+ 4 a 0.176(29) 0.176(29) 0. 1. 0 d
Li1 Li1+ 4 a -0.189(95) -0.189(95) 0. 1. 0 d
O1 O2- 8 b 0.211(33) -0.165(37) 0.022(20) 1. 0 d

loop_
_atom_type_symbol
_atom_type_oxidation_number
Al3+ 3.000
Li1+ 1.000
O2- -2.000
